data_4105179
loop_
_publ_author_name
'Leah N. Appelhans'
'Monica Kosa'
'A. V. Radha'
'Petra Simoncic'
'Alexandra Navrotsky'
'Michele Parrinello'
'Anthony K. Cheetham'

_publ_contact_author_address
;
Department of Materials Science and Metallurgy
University of Cambridge
Cambridge CB2 3QZ, UK
;
_publ_contact_author_email akc30@cam.ac.uk
_publ_contact_author_name 'Anthony K. Cheetham'
_publ_contact_author_phone '+44 01223-767061'
_publ_section_title
;
 Phase Selection and Energetics in Chiral Alkaline Earth Tartrates and
 Their Racemic and Meso Analogues: Synthetic, Structural, Computational,
 and Calorimetric Studies
;
_journal_name_full 'Journal of the American Chemical Society'
_journal_page_first 15375
_journal_page_last 15386
_journal_paper_doi 10.1021/ja905690t
_journal_volume 131
_journal_year 2009
_chemical_formula_sum 'C4 H12 O10 Sr'
_chemical_formula_weight 307.76
_chemical_name_systematic
; 
 ? 
;
_space_group_IT_number 2
_symmetry_cell_setting triclinic
_symmetry_space_group_name_Hall '-P 1'
_symmetry_space_group_name_H-M 'P -1'
_atom_sites_solution_hydrogens geom
_atom_sites_solution_primary direct
_atom_sites_solution_secondary difmap
_audit_creation_method SHELXL-97
_cell_angle_alpha 95.196(2)
_cell_angle_beta 106.402(2)
_cell_angle_gamma 107.052(2)
_cell_formula_units_Z 2
_cell_length_a 6.4031(6)
_cell_length_b 8.4315(8)
_cell_length_c 10.4933(10)
_cell_measurement_temperature 298(2)
_cell_volume 510.20(8)
_computing_cell_refinement 'Bruker SMART'
_computing_data_collection 'Bruker SMART'
_computing_data_reduction 'Bruker SAINT'
_computing_molecular_graphics 'Bruker SHELXTL'
_computing_publication_material 'Bruker SHELXTL'
_computing_structure_refinement 'SHELXL-97 (Sheldrick, 1997)'
_computing_structure_solution 'SHELXS-97 (Sheldrick, 1990)'
_diffrn_ambient_temperature 298(2)
_diffrn_measured_fraction_theta_full 0.964
_diffrn_measured_fraction_theta_max 0.964
_diffrn_measurement_device_type 'CCD area detector'
_diffrn_measurement_method 'phi and omega scans'
_diffrn_radiation_monochromator graphite
_diffrn_radiation_source 'fine-focus sealed tube'
_diffrn_radiation_type MoK\a
_diffrn_radiation_wavelength 0.71073
_diffrn_reflns_av_R_equivalents 0.0375
_diffrn_reflns_av_sigmaI/netI 0.0465
_diffrn_reflns_limit_h_max 7
_diffrn_reflns_limit_h_min -8
_diffrn_reflns_limit_k_max 10
_diffrn_reflns_limit_k_min -10
_diffrn_reflns_limit_l_max 12
_diffrn_reflns_limit_l_min -13
_diffrn_reflns_number 4277
_diffrn_reflns_theta_full 26.37
_diffrn_reflns_theta_max 26.37
_diffrn_reflns_theta_min 2.06
_exptl_absorpt_coefficient_mu 5.323
_exptl_absorpt_correction_T_max 0.5713
_exptl_absorpt_correction_T_min 0.3734
_exptl_absorpt_correction_type psi-scan
_exptl_absorpt_process_details 'Bruker ShelXtl Psiscan'
_exptl_crystal_colour colorless
_exptl_crystal_density_diffrn 2.003
_exptl_crystal_description plate
_exptl_crystal_F_000 308
_exptl_crystal_size_max 0.15
_exptl_crystal_size_mid 0.07
_exptl_crystal_size_min 0.02
_refine_diff_density_max 1.041
_refine_diff_density_min -0.426
_refine_diff_density_rms 0.091
_refine_ls_extinction_method none
_refine_ls_goodness_of_fit_ref 1.030
_refine_ls_hydrogen_treatment mixed
_refine_ls_matrix_type full
_refine_ls_number_parameters 172
_refine_ls_number_reflns 2003
_refine_ls_number_restraints 10
_refine_ls_restrained_S_all 1.028
_refine_ls_R_factor_all 0.0384
_refine_ls_R_factor_gt 0.0302
_refine_ls_shift/su_max 0.000
_refine_ls_shift/su_mean 0.000
_refine_ls_structure_factor_coef Fsqd
_refine_ls_weighting_details 'calc w=1/[\s^2^(Fo^2^)+(0.0355P)^2^+0.0000P] where P=(Fo^2^+2Fc^2^)/3'
_refine_ls_weighting_scheme calc
_refine_ls_wR_factor_gt 0.0680
_refine_ls_wR_factor_ref 0.0705
_reflns_number_gt 1701
_reflns_number_total 2003
_reflns_threshold_expression >2sigma(I)
_cod_data_source_file ja905690t_si_002_06.cif
_cod_data_source_block dlsrtpsi
_cod_database_code 4105179

loop_
_symmetry_equiv_pos_as_xyz
'x, y, z'
'-x, -y, -z'

loop_
_atom_site_label
_atom_site_type_symbol
_atom_site_fract_x
_atom_site_fract_y
_atom_site_fract_z
_atom_site_U_iso_or_equiv
_atom_site_adp_type
_atom_site_occupancy
_atom_site_symmetry_multiplicity
_atom_site_calc_flag
_atom_site_refinement_flags
Sr1 Sr 0.16013(5) 0.30389(4) 0.22554(3) 0.02419(12) Uani 1 1 d .
O1 O -0.1110(4) 0.1856(3) -0.0171(3) 0.0361(6) Uani 1 1 d D
H5 H -0.198(6) 0.089(3) -0.048(4) 0.054 Uiso 1 1 d D
H6 H -0.196(6) 0.238(4) -0.043(4) 0.054 Uiso 1 1 d D
O2 O -0.1988(4) 0.1142(3) 0.2728(3) 0.0355(6) Uani 1 1 d D
H7 H -0.252(7) 0.015(3) 0.245(4) 0.053 Uiso 1 1 d D
H8 H -0.200(7) 0.127(5) 0.348(2) 0.053 Uiso 1 1 d D
O3 O 0.3204(4) 0.1356(4) 0.4017(3) 0.0421(7) Uani 1 1 d D
H9 H 0.265(7) 0.043(3) 0.415(5) 0.063 Uiso 1 1 d D
H10 H 0.454(4) 0.152(6) 0.433(4) 0.063 Uiso 1 1 d D
O4 O 0.3739(4) 0.1490(3) 0.1090(2) 0.0335(6) Uani 1 1 d D
H11 H 0.494(4) 0.150(6) 0.157(4) 0.050 Uiso 1 1 d D
H12 H 0.398(7) 0.179(5) 0.043(3) 0.050 Uiso 1 1 d D
O5 O 0.1799(4) 0.5291(3) 0.4108(2) 0.0290(5) Uani 1 1 d .
O6 O 0.1986(4) 0.7971(3) 0.4630(2) 0.0301(5) Uani 1 1 d .
O7 O -0.1185(4) 0.4830(3) 0.1689(2) 0.0283(6) Uani 1 1 d .
H3 H -0.159(6) 0.492(5) 0.101(4) 0.034 Uiso 1 1 d .
O8 O 0.5968(4) 0.4742(3) 0.3316(2) 0.0268(5) Uani 1 1 d .
H4 H 0.663(6) 0.474(5) 0.404(4) 0.032 Uiso 1 1 d .
O9 O 0.3397(4) 0.5297(3) 0.1062(2) 0.0344(6) Uani 1 1 d .
O10 O 0.5772(4) 0.7907(3) 0.1338(2) 0.0344(6) Uani 1 1 d .
C1 C 0.1152(5) 0.6530(4) 0.3882(3) 0.0240(7) Uani 1 1 d .
C2 C -0.0837(5) 0.6326(4) 0.2584(3) 0.0221(7) Uani 1 1 d .
H1 H -0.043(5) 0.725(5) 0.220(3) 0.026 Uiso 1 1 d .
C3 C 0.6964(5) 0.6271(4) 0.2920(3) 0.0218(7) Uani 1 1 d .
H2 H 0.743(5) 0.714(4) 0.367(3) 0.026 Uiso 1 1 d .
C4 C 0.5218(5) 0.6504(4) 0.1675(3) 0.0232(7) Uani 1 1 d .

loop_
_atom_site_aniso_label
_atom_site_aniso_U_11
_atom_site_aniso_U_22
_atom_site_aniso_U_33
_atom_site_aniso_U_23
_atom_site_aniso_U_13
_atom_site_aniso_U_12
Sr1 0.02136(16) 0.02575(19) 0.02288(18) 0.00448(12) 0.00437(11) 0.00682(12)
O1 0.0290(13) 0.0365(15) 0.0338(15) -0.0004(12) -0.0042(11) 0.0137(11)
O2 0.0368(13) 0.0288(14) 0.0339(15) 0.0026(11) 0.0130(12) 0.0004(11)
O3 0.0308(13) 0.0426(17) 0.0479(17) 0.0222(14) 0.0028(12) 0.0106(12)
O4 0.0303(13) 0.0408(15) 0.0267(14) 0.0047(12) 0.0048(11) 0.0128(11)
O5 0.0329(12) 0.0324(13) 0.0189(12) 0.0031(10) 0.0000(10) 0.0152(10)
O6 0.0287(12) 0.0253(13) 0.0269(13) -0.0003(10) -0.0002(10) 0.0059(10)
O7 0.0309(12) 0.0362(14) 0.0170(12) 0.0019(11) 0.0003(10) 0.0184(10)
O8 0.0234(11) 0.0318(14) 0.0193(12) 0.0115(11) 0.0020(9) 0.0033(10)
O9 0.0230(11) 0.0413(15) 0.0265(13) 0.0141(11) -0.0027(10) 0.0010(10)
O10 0.0431(14) 0.0270(14) 0.0295(14) 0.0080(11) 0.0044(11) 0.0127(11)
C1 0.0176(14) 0.033(2) 0.0182(16) 0.0003(14) 0.0052(12) 0.0057(13)
C2 0.0250(15) 0.0216(17) 0.0190(17) 0.0044(14) 0.0057(13) 0.0082(13)
C3 0.0225(15) 0.0203(17) 0.0194(17) 0.0020(14) 0.0043(13) 0.0054(13)
C4 0.0233(15) 0.0284(19) 0.0205(17) 0.0045(14) 0.0068(13) 0.0126(14)

loop_
_atom_type_symbol
_atom_type_description
_atom_type_scat_dispersion_real
_atom_type_scat_dispersion_imag
_atom_type_scat_source
C C 0.0033 0.0016 'International Tables Vol C Tables 4.2.6.8 and 6.1.1.4'
H H 0.0000 0.0000 'International Tables Vol C Tables 4.2.6.8 and 6.1.1.4'
O O 0.0106 0.0060 'International Tables Vol C Tables 4.2.6.8 and 6.1.1.4'
Sr Sr -1.5307 3.2498 'International Tables Vol C Tables 4.2.6.8 and 6.1.1.4'

loop_
_geom_angle_atom_site_label_1
_geom_angle_atom_site_label_2
_geom_angle_atom_site_label_3
_geom_angle
_geom_angle_site_symmetry_1
_geom_angle_site_symmetry_3
O5 Sr1 O9 90.80(8) . .
O5 Sr1 O1 132.74(7) . .
O9 Sr1 O1 79.92(8) . .
O5 Sr1 O2 86.38(8) . .
O9 Sr1 O2 150.26(8) . .
O1 Sr1 O2 80.41(8) . .
O5 Sr1 O8 75.81(7) . .
O9 Sr1 O8 61.88(7) . .
O1 Sr1 O8 133.83(8) . .
O2 Sr1 O8 144.44(8) . .
O5 Sr1 O3 91.63(9) . .
O9 Sr1 O3 134.69(8) . .
O1 Sr1 O3 127.24(9) . .
O2 Sr1 O3 75.02(8) . .
O8 Sr1 O3 75.00(8) . .
O5 Sr1 O4 148.94(7) . .
O9 Sr1 O4 79.22(8) . .
O1 Sr1 O4 74.75(8) . .
O2 Sr1 O4 116.45(9) . .
O8 Sr1 O4 73.54(8) . .
O3 Sr1 O4 75.78(9) . .
O5 Sr1 O7 60.87(7) . .
O9 Sr1 O7 73.65(8) . .
O1 Sr1 O7 72.10(8) . .
O2 Sr1 O7 79.20(8) . .
O8 Sr1 O7 116.15(8) . .
O3 Sr1 O7 143.33(8) . .
O4 Sr1 O7 140.06(8) . .
O5 Sr1 C4 79.26(8) . .
O9 Sr1 C4 18.34(7) . .
O1 Sr1 C4 98.21(8) . .
O2 Sr1 C4 159.07(8) . .
O8 Sr1 C4 45.31(7) . .
O3 Sr1 C4 120.17(8) . .
O4 Sr1 C4 82.81(8) . .
O7 Sr1 C4 80.53(8) . .
O5 Sr1 C1 17.87(7) . .
O9 Sr1 C1 78.73(8) . .
O1 Sr1 C1 116.78(8) . .
O2 Sr1 C1 90.58(8) . .
O8 Sr1 C1 81.81(7) . .
O3 Sr1 C1 109.49(9) . .
O4 Sr1 C1 152.61(8) . .
O7 Sr1 C1 44.86(7) . .
C4 Sr1 C1 71.26(7) . .
O5 Sr1 H6 118.5(6) . .
O9 Sr1 H6 75.9(8) . .
O1 Sr1 H6 14.4(5) . .
O2 Sr1 H6 79.6(8) . .
O8 Sr1 H6 136.0(8) . .
O3 Sr1 H6 138.9(6) . .
O4 Sr1 H6 87.7(6) . .
O7 Sr1 H6 57.8(5) . .
C4 Sr1 H6 93.9(7) . .
C1 Sr1 H6 102.4(5) . .
Sr1 O1 H5 127(3) . .
Sr1 O1 H6 114(3) . .
H5 O1 H6 101(3) . .
Sr1 O2 H7 123(3) . .
Sr1 O2 H8 117(3) . .
H7 O2 H8 105(3) . .
Sr1 O3 H9 132(3) . .
Sr1 O3 H10 122(3) . .
H9 O3 H10 102(5) . .
Sr1 O4 H11 115(3) . .
Sr1 O4 H12 117(3) . .
H11 O4 H12 105(4) . .
C1 O5 Sr1 123.5(2) . .
C2 O7 Sr1 121.49(17) . .
C2 O7 H3 110(3) . .
Sr1 O7 H3 118(3) . .
C3 O8 Sr1 121.13(17) . .
C3 O8 H4 111(3) . .
Sr1 O8 H4 121(3) . .
C4 O9 Sr1 122.0(2) . .
O5 C1 O6 126.0(3) . .
O5 C1 C2 118.7(3) . .
O6 C1 C2 115.3(3) . .
O5 C1 Sr1 38.59(15) . .
O6 C1 Sr1 153.1(2) . .
C2 C1 Sr1 84.66(18) . .
O7 C2 C3 111.4(3) . 1_455
O7 C2 C1 108.8(3) . .
C3 C2 C1 110.4(3) 1_455 .
O7 C2 H1 110(2) . .
C3 C2 H1 108(2) 1_455 .
C1 C2 H1 108(2) . .
O8 C3 C4 109.7(2) . .
O8 C3 C2 112.6(3) . 1_655
C4 C3 C2 108.6(3) . 1_655
O8 C3 H2 107(2) . .
C4 C3 H2 113(2) . .
C2 C3 H2 105.8(19) 1_655 .
O10 C4 O9 125.1(3) . .
O10 C4 C3 115.8(3) . .
O9 C4 C3 119.1(3) . .
O10 C4 Sr1 155.8(2) . .
O9 C4 Sr1 39.70(15) . .
C3 C4 Sr1 83.08(17) . .

loop_
_geom_bond_atom_site_label_1
_geom_bond_atom_site_label_2
_geom_bond_distance
_geom_bond_site_symmetry_2
Sr1 O5 2.541(2) .
Sr1 O9 2.544(2) .
Sr1 O1 2.554(2) .
Sr1 O2 2.592(2) .
Sr1 O8 2.592(2) .
Sr1 O3 2.596(3) .
Sr1 O4 2.604(3) .
Sr1 O7 2.639(2) .
Sr1 C4 3.379(3) .
Sr1 C1 3.395(3) .
Sr1 H6 2.97(4) .
O1 H5 0.812(18) .
O1 H6 0.805(18) .
O2 H7 0.795(18) .
O2 H8 0.788(18) .
O3 H9 0.801(19) .
O3 H10 0.790(19) .
O4 H11 0.791(19) .
O4 H12 0.797(19) .
O5 C1 1.250(4) .
O6 C1 1.260(4) .
O7 C2 1.423(4) .
O7 H3 0.70(4) .
O8 C3 1.416(4) .
O8 H4 0.76(4) .
O9 C4 1.253(4) .
O10 C4 1.245(4) .
C1 C2 1.535(4) .
C2 C3 1.534(4) 1_455
C2 H1 0.92(4) .
C3 C4 1.532(4) .
C3 C2 1.534(4) 1_655
C3 H2 0.94(4) .

loop_
_geom_hbond_atom_site_label_D
_geom_hbond_atom_site_label_H
_geom_hbond_atom_site_label_A
_geom_hbond_distance_DH
_geom_hbond_distance_HA
_geom_hbond_distance_DA
_geom_hbond_angle_DHA
_geom_hbond_site_symmetry_A
O7 H3 O9 0.70(4) 2.12(4) 2.811(3) 168(4) 2_565
O8 H4 O5 0.76(4) 1.93(4) 2.684(3) 178(4) 2_666
O1 H5 O4 0.812(18) 1.937(18) 2.743(4) 172(4) 2
O2 H7 O10 0.795(18) 1.95(2) 2.726(4) 165(4) 1_445
O2 H8 O6 0.788(18) 2.025(18) 2.805(3) 170(4) 2_566
O3 H10 O6 0.790(19) 2.07(2) 2.860(3) 173(5) 2_666
O4 H11 O2 0.791(19) 2.12(2) 2.904(4) 172(4) 1_655
O4 H12 O10 0.797(19) 1.94(2) 2.728(3) 170(5) 2_665
O3 H9 O6 0.801(19) 2.13(2) 2.912(4) 167(5) 1_545

loop_
_geom_torsion_atom_site_label_1
_geom_torsion_atom_site_label_2
_geom_torsion_atom_site_label_3
_geom_torsion_atom_site_label_4
_geom_torsion
_geom_torsion_site_symmetry_1
_geom_torsion_site_symmetry_4
O9 Sr1 O5 C1 47.1(2) . .
O1 Sr1 O5 C1 -29.8(3) . .
O2 Sr1 O5 C1 -103.2(2) . .
O8 Sr1 O5 C1 107.8(2) . .
O3 Sr1 O5 C1 -178.1(2) . .
O4 Sr1 O5 C1 117.3(2) . .
O7 Sr1 O5 C1 -23.6(2) . .
C4 Sr1 O5 C1 61.5(2) . .
O5 Sr1 O7 C2 13.4(2) . .
O9 Sr1 O7 C2 -87.0(2) . .
O1 Sr1 O7 C2 -171.5(2) . .
O2 Sr1 O7 C2 105.2(2) . .
O8 Sr1 O7 C2 -40.7(2) . .
O3 Sr1 O7 C2 59.4(3) . .
O4 Sr1 O7 C2 -136.2(2) . .
C4 Sr1 O7 C2 -69.6(2) . .
C1 Sr1 O7 C2 3.34(19) . .
O5 Sr1 O8 C3 -82.9(2) . .
O9 Sr1 O8 C3 15.9(2) . .
O1 Sr1 O8 C3 53.8(3) . .
O2 Sr1 O8 C3 -145.1(2) . .
O3 Sr1 O8 C3 -178.5(2) . .
O4 Sr1 O8 C3 102.2(2) . .
O7 Sr1 O8 C3 -36.0(2) . .
C4 Sr1 O8 C3 6.0(2) . .
C1 Sr1 O8 C3 -65.7(2) . .
O5 Sr1 O9 C4 50.6(2) . .
O1 Sr1 O9 C4 -176.0(3) . .
O2 Sr1 O9 C4 134.7(2) . .
O8 Sr1 O9 C4 -22.8(2) . .
O3 Sr1 O9 C4 -42.5(3) . .
O4 Sr1 O9 C4 -99.8(2) . .
O7 Sr1 O9 C4 109.9(3) . .
C1 Sr1 O9 C4 63.9(2) . .
Sr1 O5 C1 O6 -149.0(2) . .
Sr1 O5 C1 C2 31.1(4) . .
O9 Sr1 C1 O5 -131.7(2) . .
O1 Sr1 C1 O5 155.8(2) . .
O2 Sr1 C1 O5 76.3(2) . .
O8 Sr1 C1 O5 -68.8(2) . .
O3 Sr1 C1 O5 2.0(2) . .
O4 Sr1 C1 O5 -94.7(3) . .
O7 Sr1 C1 O5 150.3(3) . .
C4 Sr1 C1 O5 -114.3(2) . .
O5 Sr1 C1 O6 67.2(5) . .
O9 Sr1 C1 O6 -64.5(5) . .
O1 Sr1 C1 O6 -137.0(5) . .
O2 Sr1 C1 O6 143.5(5) . .
O8 Sr1 C1 O6 -1.7(5) . .
O3 Sr1 C1 O6 69.2(5) . .
O4 Sr1 C1 O6 -27.5(6) . .
O7 Sr1 C1 O6 -142.5(6) . .
C4 Sr1 C1 O6 -47.1(5) . .
O5 Sr1 C1 C2 -152.9(3) . .
O9 Sr1 C1 C2 75.42(17) . .
O1 Sr1 C1 C2 2.91(19) . .
O2 Sr1 C1 C2 -76.63(17) . .
O8 Sr1 C1 C2 138.23(18) . .
O3 Sr1 C1 C2 -150.93(17) . .
O4 Sr1 C1 C2 112.4(2) . .
O7 Sr1 C1 C2 -2.65(15) . .
C4 Sr1 C1 C2 92.78(18) . .
Sr1 O7 C2 C3 -127.4(2) . 1_455
Sr1 O7 C2 C1 -5.5(3) . .
O5 C1 C2 O7 -15.2(4) . .
O6 C1 C2 O7 164.8(3) . .
Sr1 C1 C2 O7 3.7(2) . .
O5 C1 C2 C3 107.3(3) . 1_455
O6 C1 C2 C3 -72.7(3) . 1_455
Sr1 C1 C2 C3 126.2(2) . 1_455
Sr1 O8 C3 C4 -10.0(3) . .
Sr1 O8 C3 C2 -131.2(2) . 1_655
Sr1 O9 C4 O10 -154.0(3) . .
Sr1 O9 C4 C3 27.5(4) . .
O8 C3 C4 O10 170.6(3) . .
C2 C3 C4 O10 -65.9(4) 1_655 .
O8 C3 C4 O9 -10.7(4) . .
C2 C3 C4 O9 112.9(3) 1_655 .
O8 C3 C4 Sr1 6.6(2) . .
C2 C3 C4 Sr1 130.1(2) 1_655 .
O5 Sr1 C4 O10 -67.1(5) . .
O9 Sr1 C4 O10 61.0(5) . .
O1 Sr1 C4 O10 65.0(5) . .
O2 Sr1 C4 O10 -19.6(7) . .
O8 Sr1 C4 O10 -147.7(6) . .
O3 Sr1 C4 O10 -152.7(5) . .
O4 Sr1 C4 O10 138.4(5) . .
O7 Sr1 C4 O10 -5.2(5) . .
C1 Sr1 C4 O10 -50.5(5) . .
O5 Sr1 C4 O9 -128.1(2) . .
O1 Sr1 C4 O9 4.0(3) . .
O2 Sr1 C4 O9 -80.6(3) . .
O8 Sr1 C4 O9 151.3(3) . .
O3 Sr1 C4 O9 146.3(2) . .
O4 Sr1 C4 O9 77.4(2) . .
O7 Sr1 C4 O9 -66.2(2) . .
C1 Sr1 C4 O9 -111.6(3) . .
O5 Sr1 C4 C3 75.82(17) . .
O9 Sr1 C4 C3 -156.1(3) . .
O1 Sr1 C4 C3 -152.07(17) . .
O2 Sr1 C4 C3 123.3(2) . .
O8 Sr1 C4 C3 -4.77(16) . .
O3 Sr1 C4 C3 -9.8(2) . .
O4 Sr1 C4 C3 -78.69(17) . .
O7 Sr1 C4 C3 137.74(18) . .
C1 Sr1 C4 C3 92.35(18) . .
